data_4323856
loop_
_publ_author_name
'Thomas K. Schoch'
'John L. Hubbard'
'Christopher R. Zoch'
'Geun-Bae Yi'
'Morten S\/orlie'

_publ_section_title
;
 Synthesis and Structure of the Ruthenium(II) Complexes
 [(\h-C5Me5)Ru(NO)(bipy)]2+ and [(\h-C5Me5)Ru(NO)(dppz)]2+. DNA Cleavage
 by an Organometallic dppz Complex (bipy = 2,2'-Bipyridine; dppz =
 Dipyrido[3,2-a:2',3'-c]phenazine)
;
_journal_name_full 'Inorganic Chemistry'
_journal_page_first 4383
_journal_page_last 4390
_journal_paper_doi 10.1021/ic950743z
_journal_volume 35
_journal_year 1996
_chemical_compound_source 'synthesis by Hubbard et al.'
_chemical_formula_moiety '[(C5Me5)Ru(NO)(dppz)][OTf]2'
_chemical_formula_sum 'C30 H25 F6 N5 O7 Ru S2'
_chemical_formula_weight 846.79
_chemical_melting_point 533
_chemical_name_common '[(C5Me5)Ru(NO)(dppz)][OTf]2'
_chemical_name_systematic '[(C5Me5)Ru(NO)(dppz)][OTf]2'
_space_group_IT_number 14
_symmetry_cell_setting monoclinic
_symmetry_space_group_name_Hall '-P 2ybc'
_symmetry_space_group_name_H-M 'P 1 21/c 1'
_atom_sites_solution_hydrogens geom
_atom_sites_solution_primary direct
_atom_sites_solution_secondary difmap
_audit_creation_method SHELXL
_cell_angle_alpha 90.00
_cell_angle_beta 99.020(10)
_cell_angle_gamma 90.00
_cell_formula_units_Z 8
_cell_length_a 8.911(2)
_cell_length_b 30.516(5)
_cell_length_c 24.622(4)
_cell_measurement_reflns_used 8650
_cell_measurement_temperature 293(2)
_cell_measurement_theta_max 22.5
_cell_measurement_theta_min 1.5
_cell_volume 6613(2)
_computing_cell_refinement 'P3 Siemens '
_computing_data_collection 'P3 Siemens '
_computing_data_reduction 'P3 Siemens'
_computing_molecular_graphics 'SHELXTL XPW '
_computing_structure_refinement 'SHELXL-93 (Sheldrick, 1993)'
_computing_structure_solution 'SHELXS-86 (Sheldrick, 1990)'
_diffrn_ambient_temperature 293(2)
_diffrn_measurement_device 'Siemens P4 '
_diffrn_measurement_method omega
_diffrn_radiation_monochromator graphite
_diffrn_radiation_source 'fine-focus sealed tube'
_diffrn_radiation_type MoK\a
_diffrn_radiation_wavelength 0.71073
_diffrn_reflns_av_R_equivalents 0.0417
_diffrn_reflns_av_sigmaI/netI 0.0935
_diffrn_reflns_limit_h_max 9
_diffrn_reflns_limit_h_min 0
_diffrn_reflns_limit_k_max 32
_diffrn_reflns_limit_k_min 0
_diffrn_reflns_limit_l_max 26
_diffrn_reflns_limit_l_min -26
_diffrn_reflns_number 9312
_diffrn_reflns_theta_max 22.56
_diffrn_reflns_theta_min 1.58
_diffrn_standards_decay_% 2
_diffrn_standards_interval_count 50
_diffrn_standards_number 2
_exptl_absorpt_coefficient_mu 0.689
_exptl_absorpt_correction_T_max 0.95
_exptl_absorpt_correction_T_min 0.85
_exptl_absorpt_correction_type empirical
_exptl_crystal_colour yellow
_exptl_crystal_density_diffrn 1.701
_exptl_crystal_density_meas 1.70
_exptl_crystal_density_method 'flotation in CCl4/CH2I2 '
_exptl_crystal_description plate
_exptl_crystal_F_000 3408
_exptl_crystal_size_max 0.5
_exptl_crystal_size_mid 0.5
_exptl_crystal_size_min 0.1
_refine_diff_density_max 1.078
_refine_diff_density_min -0.892
_refine_diff_density_rms 0.103
_refine_ls_extinction_coef n/a
_refine_ls_extinction_method none
_refine_ls_goodness_of_fit_all 1.039
_refine_ls_goodness_of_fit_obs 1.124
_refine_ls_hydrogen_treatment no
_refine_ls_matrix_type full
_refine_ls_number_parameters 914
_refine_ls_number_reflns 8649
_refine_ls_number_restraints 0
_refine_ls_restrained_S_all 1.040
_refine_ls_restrained_S_obs 1.124
_refine_ls_R_factor_all 0.1438
_refine_ls_R_factor_obs 0.0789
_refine_ls_shift/esd_max 0.131
_refine_ls_shift/esd_mean 0.004
_refine_ls_structure_factor_coef Fsqd
_refine_ls_weighting_details 'w=1/[\s^2^(Fo^2^)+(0.0923P)^2^+36.2412P] where P=(Fo^2^+2Fc^2^)/3'
_refine_ls_weighting_scheme calc
_refine_ls_wR_factor_all 0.2227
_refine_ls_wR_factor_obs 0.1787
_reflns_number_observed 5089
_reflns_number_total 8650
_reflns_observed_criterion >2sigma(I)
_cod_data_source_file ic950743z_2.cif
_cod_data_source_block yi27a
_cod_depositor_comments
;
The following automatic conversions were performed:

'_refine_ls_weighting_scheme' value 'calc
w=1/[\s^2^(Fo^2^)+(0.0923P)^2^+36.2412P] where P=(Fo^2^+2Fc^2^)/3'
was changed to 'calc'. New tag '_refine_ls_weighting_details' was
created. The value of the new tag was set to
'w=1/[\s^2^(Fo^2^)+(0.0923P)^2^+36.2412P] where P=(Fo^2^+2Fc^2^)/3'.

Automatic conversion script
Id: cif_fix_values 3143 2015-03-26 13:38:13Z robertas 
;
_cod_original_cell_volume 6612.6(21)
_cod_database_code 4323856

loop_
_symmetry_equiv_pos_as_xyz
'x, y, z'
'-x, y+1/2, -z+1/2'
'-x, -y, -z'
'x, -y-1/2, z-1/2'

loop_
_atom_site_aniso_label
_atom_site_aniso_U_11
_atom_site_aniso_U_22
_atom_site_aniso_U_33
_atom_site_aniso_U_23
_atom_site_aniso_U_13
_atom_site_aniso_U_12
Ru1 0.0528(6) 0.0450(6) 0.0515(6) -0.0009(5) 0.0023(5) -0.0008(5)
N1 0.070(8) 0.057(7) 0.078(8) -0.011(6) -0.006(6) -0.007(6)
O1 0.116(9) 0.074(7) 0.136(10) 0.003(7) -0.035(8) 0.036(7)
N2 0.052(6) 0.057(6) 0.046(6) 0.008(5) 0.011(5) -0.009(5)
N3 0.037(5) 0.067(7) 0.047(6) 0.005(5) 0.013(5) 0.004(5)
N4 0.061(7) 0.065(7) 0.054(6) 0.025(6) 0.001(5) -0.007(6)
N5 0.057(6) 0.043(6) 0.059(6) -0.004(5) -0.009(5) -0.003(5)
C1 0.066(9) 0.075(10) 0.070(10) -0.029(8) 0.006(8) -0.007(8)
C2 0.054(8) 0.075(10) 0.047(8) -0.003(7) 0.002(6) -0.001(7)
C3 0.052(8) 0.055(8) 0.069(9) -0.008(7) 0.002(7) -0.002(6)
C4 0.047(7) 0.060(9) 0.069(9) 0.003(7) 0.004(7) -0.004(7)
C5 0.052(9) 0.049(8) 0.124(14) 0.000(9) -0.011(9) -0.008(7)
C11 0.105(13) 0.105(13) 0.110(14) -0.018(11) 0.027(11) 0.009(11)
C12 0.087(11) 0.136(14) 0.050(9) 0.030(9) -0.016(8) -0.008(10)
C13 0.069(9) 0.087(11) 0.083(10) -0.006(8) -0.006(8) 0.036(8)
C14 0.078(10) 0.080(10) 0.101(12) 0.022(9) 0.016(9) -0.008(9)
C15 0.095(12) 0.051(9) 0.162(17) -0.034(10) -0.001(12) 0.002(8)
C21 0.063(9) 0.063(9) 0.063(9) -0.006(7) 0.015(7) -0.009(7)
C22 0.060(9) 0.091(11) 0.076(10) 0.007(9) 0.023(8) 0.004(8)
C23 0.057(8) 0.074(9) 0.049(8) 0.001(7) 0.009(6) -0.011(7)
C24 0.050(7) 0.044(7) 0.054(8) 0.007(6) 0.005(6) -0.003(6)
C25 0.053(7) 0.060(8) 0.038(7) 0.014(6) -0.007(6) -0.004(6)
C26 0.064(9) 0.040(8) 0.072(9) 0.006(7) -0.014(7) -0.003(7)
C27 0.097(11) 0.059(10) 0.073(10) 0.023(8) -0.016(8) -0.011(9)
C28 0.102(13) 0.067(11) 0.092(13) 0.021(10) -0.026(10) -0.030(9)
C29 0.112(14) 0.042(9) 0.113(14) 0.008(9) -0.021(11) -0.017(9)
C30 0.084(10) 0.057(9) 0.074(10) -0.002(8) 0.002(8) 0.001(8)
C31 0.072(9) 0.050(8) 0.063(9) 0.004(7) -0.011(8) -0.008(7)
C32 0.046(7) 0.047(7) 0.049(7) 0.012(6) -0.005(6) -0.005(6)
C33 0.049(7) 0.051(8) 0.044(7) -0.004(6) -0.007(6) 0.001(6)
C34 0.066(9) 0.068(9) 0.054(8) -0.003(7) 0.014(7) -0.005(7)
C35 0.074(9) 0.078(10) 0.042(7) -0.008(7) 0.023(7) -0.010(8)
C36 0.071(9) 0.061(9) 0.058(8) 0.000(7) 0.018(7) -0.025(7)
C37 0.044(7) 0.043(7) 0.051(7) 0.011(6) 0.007(6) 0.003(6)
C38 0.045(7) 0.043(7) 0.046(7) -0.008(6) 0.001(6) 0.002(6)
Ru2 0.0503(6) 0.0641(7) 0.0417(6) 0.0004(5) 0.0147(4) 0.0096(5)
C6 0.066(10) 0.129(14) 0.040(7) 0.003(9) 0.018(7) -0.006(10)
C7 0.064(9) 0.057(8) 0.051(8) 0.008(6) 0.008(7) 0.002(7)
C8 0.056(8) 0.069(9) 0.061(9) -0.021(7) 0.009(7) 0.009(7)
C9 0.133(15) 0.060(10) 0.040(8) -0.015(7) 0.006(9) 0.001(10)
C10 0.087(12) 0.116(14) 0.065(10) -0.026(10) -0.001(9) 0.059(11)
C16 0.095(13) 0.285(28) 0.044(9) -0.005(13) 0.025(9) -0.029(15)
C17 0.126(14) 0.100(13) 0.066(10) 0.002(9) -0.012(10) 0.002(11)
C18 0.070(11) 0.140(15) 0.096(12) -0.017(11) 0.012(9) -0.019(10)
C19 0.245(25) 0.059(11) 0.100(14) -0.025(10) -0.019(15) 0.005(14)
C20 0.193(22) 0.257(26) 0.068(11) -0.068(14) -0.025(12) 0.167(21)
N6 0.051(7) 0.102(9) 0.059(7) 0.011(6) 0.016(6) 0.009(7)
O2 0.053(6) 0.172(12) 0.104(9) 0.039(8) 0.018(6) 0.012(7)
N7 0.052(6) 0.050(6) 0.048(6) -0.002(5) 0.011(5) 0.000(5)
N8 0.046(6) 0.045(6) 0.046(6) 0.002(5) 0.013(5) -0.006(5)
N9 0.058(6) 0.058(6) 0.047(6) -0.002(5) 0.016(5) -0.003(5)
N10 0.052(6) 0.054(6) 0.048(6) -0.021(5) 0.005(5) -0.002(5)
C41 0.065(9) 0.065(9) 0.064(9) -0.011(7) 0.017(7) 0.008(7)
C42 0.069(9) 0.042(7) 0.083(10) -0.009(7) 0.030(8) 0.002(7)
C43 0.059(8) 0.050(8) 0.055(8) 0.001(6) 0.022(6) -0.005(6)
C44 0.040(6) 0.043(7) 0.045(6) -0.009(6) 0.011(5) -0.004(5)
C45 0.045(7) 0.047(7) 0.044(7) -0.004(6) 0.007(6) -0.001(6)
C46 0.054(8) 0.061(9) 0.049(8) -0.008(7) 0.012(6) -0.001(7)
C47 0.059(8) 0.069(9) 0.057(8) -0.010(7) 0.027(7) 0.001(7)
C48 0.069(10) 0.093(12) 0.075(10) -0.008(9) 0.044(8) -0.003(9)
C49 0.077(10) 0.089(12) 0.090(12) -0.045(10) 0.029(9) -0.008(9)
C50 0.065(8) 0.066(9) 0.052(8) -0.023(7) 0.012(7) 0.007(7)
C51 0.046(7) 0.075(9) 0.045(7) -0.015(7) 0.016(6) -0.012(7)
C52 0.045(7) 0.045(7) 0.038(7) -0.006(6) 0.004(5) -0.008(6)
C53 0.041(7) 0.042(7) 0.049(7) -0.013(6) 0.004(5) -0.003(5)
C54 0.067(8) 0.044(8) 0.062(8) -0.011(6) 0.007(7) 0.001(6)
C55 0.077(9) 0.058(8) 0.054(8) 0.009(7) 0.019(7) -0.008(7)
C56 0.057(8) 0.065(9) 0.047(7) 0.002(7) 0.009(6) -0.019(7)
C57 0.043(7) 0.050(7) 0.045(7) -0.005(6) 0.008(6) -0.014(6)
C58 0.046(7) 0.037(7) 0.049(7) -0.008(6) 0.012(6) 0.000(5)
S1 0.137(6) 0.239(9) 0.142(6) 0.008(6) 0.011(5) 0.020(6)
O3 0.147(13) 0.420(30) 0.075(9) -0.017(13) -0.034(9) 0.125(17)
O4 0.088(11) 0.491(38) 0.219(20) 0.009(22) 0.012(12) 0.123(17)
F2 0.210(19) 0.387(31) 0.319(29) -0.135(25) -0.042(19) 0.127(20)
S2 0.085(3) 0.123(4) 0.096(3) -0.030(3) 0.045(3) -0.030(3)
O6 0.143(13) 0.384(26) 0.077(9) 0.018(13) 0.027(9) -0.114(15)
O7 0.091(10) 0.166(13) 0.266(19) -0.056(13) 0.077(11) 0.013(9)
O8 0.168(13) 0.104(9) 0.179(13) -0.015(9) 0.080(11) -0.049(9)
F4 0.254(16) 0.115(9) 0.160(11) 0.005(8) 0.060(11) -0.054(10)
F5 0.151(12) 0.211(15) 0.257(18) -0.074(13) 0.043(12) 0.053(11)
F6 0.235(16) 0.184(13) 0.090(8) -0.020(9) 0.037(9) -0.046(11)
S3 0.086(3) 0.088(3) 0.133(4) -0.018(3) 0.045(3) -0.011(3)
O9 0.122(13) 0.146(13) 0.349(27) -0.038(15) 0.077(15) 0.032(10)
O10 0.215(20) 0.383(30) 0.139(15) 0.105(18) -0.001(14) -0.075(20)
O11 0.118(10) 0.111(10) 0.176(13) 0.001(9) 0.039(9) -0.046(8)
F7 0.323(27) 0.201(19) 0.474(43) -0.088(22) 0.253(31) 0.041(19)
F8 0.399(27) 0.092(9) 0.234(17) -0.011(10) 0.126(17) -0.072(13)
F9 0.431(37) 0.372(30) 0.096(10) 0.005(14) 0.009(15) -0.257(28)
S4 0.109(4) 0.155(5) 0.089(4) -0.011(3) -0.020(3) 0.056(4)
O12 0.168(19) 0.163(19) 0.669(66) -0.049(26) -0.157(28) -0.025(15)
O13 0.101(9) 0.194(14) 0.106(9) 0.019(9) 0.020(8) 0.063(9)
O14 0.316(28) 0.569(48) 0.071(10) 0.058(18) 0.023(13) 0.283(32)
F12 0.234(20) 0.483(36) 0.124(12) 0.033(17) 0.064(13) 0.154(22)
F10 0.343(37) 0.192(21) 0.643(63) -0.110(27) 0.208(38) -0.084(22)
F11 0.238(19) 0.361(27) 0.222(18) 0.014(16) 0.027(15) 0.214(21)
C70 0.093(14) 0.083(13) 0.130(18) 0.007(12) 0.026(13) 0.005(11)
F1 0.444(40) 0.306(28) 0.250(24) 0.124(21) 0.080(25) -0.073(27)
C90 0.132(22) 0.175(27) 0.175(26) 0.069(22) 0.073(20) 0.072(20)
C80 0.143(21) 0.058(12) 0.248(33) 0.049(16) 0.072(23) -0.006(13)
O5 0.169(16) 0.660(49) 0.031(7) 0.095(16) 0.017(9) 0.024(23)
F3 0.273(25) 0.921(76) 0.425(38) -0.456(48) -0.193(26) 0.396(40)

loop_
_atom_site_label
_atom_site_type_symbol
_atom_site_fract_x
_atom_site_fract_y
_atom_site_fract_z
_atom_site_U_iso_or_equiv
_atom_site_thermal_displace_type
_atom_site_occupancy
_atom_site_calc_flag
_atom_site_refinement_flags
_atom_site_disorder_group
Ru1 Ru 0.25827(11) 0.01968(3) 0.19084(4) 0.0504(3) Uani 1 d . .
N1 N 0.4026(13) -0.0158(4) 0.2232(5) 0.070(3) Uani 1 d . .
O1 O 0.4831(14) -0.0439(4) 0.2397(5) 0.114(4) Uani 1 d . .
N2 N 0.2556(11) 0.0694(3) 0.2508(4) 0.051(2) Uani 1 d . .
N3 N 0.3933(10) 0.0698(3) 0.1640(4) 0.050(2) Uani 1 d . .
N4 N 0.5306(11) 0.2212(4) 0.1926(4) 0.061(3) Uani 1 d . .
N5 N 0.3688(11) 0.2217(3) 0.2833(4) 0.055(3) Uani 1 d . .
C1 C 0.1550(16) -0.0142(5) 0.1145(6) 0.071(4) Uani 1 d . .
C2 C 0.0830(14) 0.0276(4) 0.1145(5) 0.059(3) Uani 1 d . .
C3 C 0.0104(14) 0.0308(4) 0.1601(5) 0.059(3) Uani 1 d . .
C4 C 0.0324(14) -0.0098(4) 0.1905(5) 0.059(3) Uani 1 d . .
C5 C 0.1195(15) -0.0370(4) 0.1612(7) 0.077(4) Uani 1 d . .
C11 C 0.2311(19) -0.0320(5) 0.0689(7) 0.106(6) Uani 1 d . .
H11A H 0.1571(19) -0.0451(5) 0.0411(7) 0.080 Uiso 1 d R .
H11B H 0.2810(19) -0.0084(5) 0.0531(7) 0.080 Uiso 1 d R .
H11C H 0.3048(19) -0.0536(5) 0.0835(7) 0.080 Uiso 1 d R .
C12 C 0.0793(17) 0.0619(5) 0.0709(5) 0.094(5) Uani 1 d . .
H12A H -0.0077(17) 0.0574(5) 0.0431(5) 0.080 Uiso 1 d R .
H12B H 0.0728(17) 0.0902(5) 0.0874(5) 0.080 Uiso 1 d R .
H12C H 0.1702(17) 0.0603(5) 0.0546(5) 0.080 Uiso 1 d R .
C13 C -0.0865(15) 0.0673(5) 0.1755(6) 0.082(4) Uani 1 d . .
H13A H -0.1879(15) 0.0636(5) 0.1561(6) 0.080 Uiso 1 d R .
H13B H -0.0883(15) 0.0670(5) 0.2144(6) 0.080 Uiso 1 d R .
H13C H -0.0463(15) 0.0947(5) 0.1653(6) 0.080 Uiso 1 d R .
C14 C -0.0483(16) -0.0227(5) 0.2359(6) 0.086(5) Uani 1 d . .
H14A H -0.1454(16) -0.0349(5) 0.2211(6) 0.080 Uiso 1 d R .
H14B H 0.0099(16) -0.0440(5) 0.2590(6) 0.080 Uiso 1 d R .
H14C H -0.0627(16) 0.0029(5) 0.2572(6) 0.080 Uiso 1 d R .
C15 C 0.1575(18) -0.0845(4) 0.1765(8) 0.105(6) Uani 1 d . .
H15A H 0.0800(18) -0.1037(4) 0.1583(8) 0.080 Uiso 1 d R .
H15B H 0.2531(18) -0.0917(4) 0.1654(8) 0.080 Uiso 1 d R .
H15C H 0.1651(18) -0.0881(4) 0.2156(8) 0.080 Uiso 1 d R .
C21 C 0.4706(14) 0.0669(4) 0.1215(5) 0.062(3) Uani 1 d . .
H21A H 0.4724(14) 0.0395(4) 0.1025(5) 0.080 Uiso 1 d R .
C22 C 0.5480(15) 0.1028(5) 0.1050(6) 0.074(4) Uani 1 d . .
H22A H 0.6011(15) 0.1005(5) 0.0741(6) 0.080 Uiso 1 d R .
C23 C 0.5489(14) 0.1414(5) 0.1332(5) 0.060(3) Uani 1 d . .
H23A H 0.6010(14) 0.1664(5) 0.1216(5) 0.080 Uiso 1 d R .
C24 C 0.4736(13) 0.1449(4) 0.1779(5) 0.050(3) Uani 1 d . .
C25 C 0.4634(13) 0.1848(4) 0.2080(4) 0.052(3) Uani 1 d . .
C26 C 0.5169(15) 0.2580(4) 0.2228(6) 0.062(4) Uani 1 d . .
C27 C 0.5863(17) 0.2974(5) 0.2064(6) 0.080(4) Uani 1 d . .
H27A H 0.6405(17) 0.2970(5) 0.1756(6) 0.080 Uiso 1 d R .
C28 C 0.5710(19) 0.3348(5) 0.2353(7) 0.092(5) Uani 1 d . .
H28A H 0.6165(19) 0.3614(5) 0.2248(7) 0.080 Uiso 1 d R .
C29 C 0.4921(19) 0.3349(5) 0.2810(8) 0.093(5) Uani 1 d . .
H29A H 0.4843(19) 0.3618(5) 0.3006(8) 0.080 Uiso 1 d R .
C30 C 0.4260(16) 0.2979(4) 0.2958(6) 0.073(4) Uani 1 d . .
H30A H 0.3739(16) 0.2982(4) 0.3271(6) 0.080 Uiso 1 d R .
C31 C 0.4362(16) 0.2591(4) 0.2667(6) 0.064(4) Uani 1 d . .
C32 C 0.3826(12) 0.1854(4) 0.2539(5) 0.048(3) Uani 1 d . .
C33 C 0.3098(13) 0.1455(4) 0.2694(5) 0.050(3) Uani 1 d . .
C34 C 0.2331(14) 0.1430(4) 0.3146(5) 0.062(3) Uani 1 d . .
H34A H 0.2224(14) 0.1686(4) 0.3363(5) 0.080 Uiso 1 d R .
C35 C 0.1758(15) 0.1037(4) 0.3274(5) 0.063(4) Uani 1 d . .
H35A H 0.1265(15) 0.1009(4) 0.3592(5) 0.080 Uiso 1 d R .
C36 C 0.1882(14) 0.0685(4) 0.2947(5) 0.063(4) Uani 1 d . .
H36A H 0.1467(14) 0.0410(4) 0.3042(5) 0.080 Uiso 1 d R .
C37 C 0.3177(12) 0.1074(4) 0.2394(5) 0.046(3) Uani 1 d . .
C38 C 0.3992(12) 0.1081(4) 0.1918(5) 0.045(3) Uani 1 d . .
Ru2 Ru 0.65183(11) -0.17874(3) 0.46217(4) 0.0512(3) Uani 1 d . .
C6 C 0.6209(16) -0.1750(6) 0.5500(5) 0.077(4) Uani 1 d . .
C7 C 0.7641(15) -0.1939(4) 0.5475(5) 0.057(3) Uani 1 d . .
C8 C 0.8519(14) -0.1624(4) 0.5240(5) 0.062(4) Uani 1 d . .
C9 C 0.7645(22) -0.1233(5) 0.5138(5) 0.079(4) Uani 1 d . .
C10 C 0.6227(20) -0.1320(6) 0.5286(6) 0.091(5) Uani 1 d . .
C16 C 0.4978(19) -0.1947(7) 0.5750(6) 0.140(9) Uani 1 d . .
H16A H 0.5099(19) -0.1884(7) 0.6136(6) 0.080 Uiso 1 d R .
H16B H 0.4022(19) -0.1833(7) 0.5572(6) 0.080 Uiso 1 d R .
H16C H 0.5002(19) -0.2259(7) 0.5696(6) 0.080 Uiso 1 d R .
C17 C 0.8201(20) -0.2361(5) 0.5702(6) 0.100(5) Uani 1 d . .
H17A H 0.8624(20) -0.2327(5) 0.6083(6) 0.080 Uiso 1 d R .
H17B H 0.7387(20) -0.2571(5) 0.5667(6) 0.080 Uiso 1 d R .
H17C H 0.8976(20) -0.2463(5) 0.5502(6) 0.080 Uiso 1 d R .
C18 C 1.0121(16) -0.1647(6) 0.5161(7) 0.102(5) Uani 1 d . .
H18A H 1.0775(16) -0.1558(6) 0.5491(7) 0.080 Uiso 1 d R .
H18B H 1.0352(16) -0.1943(6) 0.5073(7) 0.080 Uiso 1 d R .
H18C H 1.0278(16) -0.1457(6) 0.4864(7) 0.080 Uiso 1 d R .
C19 C 0.8168(25) -0.0803(5) 0.4951(7) 0.139(8) Uani 1 d . .
H19A H 0.8603(25) -0.0632(5) 0.5264(7) 0.080 Uiso 1 d R .
H19B H 0.8923(25) -0.0855(5) 0.4720(7) 0.080 Uiso 1 d R .
H19C H 0.7328(25) -0.0647(5) 0.4748(7) 0.080 Uiso 1 d R .
C20 C 0.4961(22) -0.0992(7) 0.5297(7) 0.178(12) Uani 1 d . .
H20A H 0.5121(22) -0.0829(7) 0.5635(7) 0.080 Uiso 1 d R .
H20B H 0.4945(22) -0.0795(7) 0.4993(7) 0.080 Uiso 1 d R .
H20C H 0.4009(22) -0.1144(7) 0.5265(7) 0.080 Uiso 1 d R .
N6 N 0.4541(13) -0.1855(4) 0.4388(4) 0.070(3) Uani 1 d . .
O2 O 0.3243(12) -0.1863(4) 0.4375(5) 0.109(4) Uani 1 d . .
N7 N 0.7271(10) -0.1562(3) 0.3891(4) 0.050(2) Uani 1 d . .
N8 N 0.7317(10) -0.2360(3) 0.4291(4) 0.045(2) Uani 1 d . .
N9 N 1.0029(11) -0.2010(3) 0.2474(4) 0.053(3) Uani 1 d . .
N10 N 1.0087(10) -0.2876(3) 0.2890(4) 0.052(2) Uani 1 d . .
C41 C 0.7110(14) -0.1158(4) 0.3689(5) 0.064(4) Uani 1 d . .
H41A H 0.6569(14) -0.0945(4) 0.3871(5) 0.080 Uiso 1 d R .
C42 C 0.7708(14) -0.1038(4) 0.3222(6) 0.063(4) Uani 1 d . .
H42A H 0.7578(14) -0.0744(4) 0.3085(6) 0.080 Uiso 1 d R .
C43 C 0.8486(13) -0.1334(4) 0.2966(5) 0.053(3) Uani 1 d . .
H43A H 0.8910(13) -0.1249(4) 0.2646(5) 0.080 Uiso 1 d R .
C44 C 0.8652(12) -0.1769(4) 0.3163(4) 0.042(3) Uani 1 d . .
C45 C 0.9407(12) -0.2111(4) 0.2914(4) 0.045(3) Uani 1 d . .
C46 C 1.0670(13) -0.2345(4) 0.2234(5) 0.054(3) Uani 1 d . .
C47 C 1.1354(14) -0.2249(4) 0.1756(5) 0.060(3) Uani 1 d . .
H47A H 1.1344(14) -0.1957(4) 0.1613(5) 0.080 Uiso 1 d R .
C48 C 1.2015(15) -0.2577(5) 0.1515(6) 0.076(4) Uani 1 d . .
H48A H 1.2471(15) -0.2517(5) 0.1195(6) 0.080 Uiso 1 d R .
C49 C 1.2059(16) -0.3003(5) 0.1729(7) 0.083(5) Uani 1 d . .
H49A H 1.2550(16) -0.3227(5) 0.1546(7) 0.080 Uiso 1 d R .
C50 C 1.1419(14) -0.3113(4) 0.2175(5) 0.061(3) Uani 1 d . .
H50A H 1.1434(14) -0.3409(4) 0.2309(5) 0.080 Uiso 1 d R .
C51 C 1.0726(13) -0.2778(4) 0.2440(5) 0.054(3) Uani 1 d . .
C52 C 0.9452(12) -0.2544(4) 0.3127(4) 0.043(3) Uani 1 d . .
C53 C 0.8716(12) -0.2648(4) 0.3615(4) 0.044(3) Uani 1 d . .
C54 C 0.8649(14) -0.3062(4) 0.3825(5) 0.058(3) Uani 1 d . .
H54A H 0.9124(14) -0.3304(4) 0.3670(5) 0.080 Uiso 1 d R .
C55 C 0.7860(15) -0.3118(4) 0.4257(5) 0.062(3) Uani 1 d . .
H55A H 0.7800(15) -0.3404(4) 0.4412(5) 0.080 Uiso 1 d R .
C56 C 0.7175(14) -0.2767(4) 0.4481(5) 0.056(3) Uani 1 d . .
H56A H 0.6589(14) -0.2814(4) 0.4772(5) 0.080 Uiso 1 d R .
C57 C 0.8053(12) -0.2305(4) 0.3845(4) 0.046(3) Uani 1 d . .
C58 C 0.8028(12) -0.1863(3) 0.3639(4) 0.043(3) Uani 1 d . .
S1 S 0.3078(9) 0.4486(3) 0.4309(3) 0.174(3) Uani 1 d . .
O3 O 0.4049(18) 0.4410(8) 0.4822(5) 0.219(10) Uani 1 d . .
O4 O 0.1504(18) 0.4530(9) 0.4356(8) 0.267(13) Uani 1 d . .
F2 F 0.2158(24) 0.3931(8) 0.3552(11) 0.314(14) Uani 1 d . .
S2 S 0.7543(5) 0.2066(2) 0.0203(2) 0.0977(15) Uani 1 d . .
O6 O 0.8101(17) 0.1864(7) 0.0726(5) 0.201(9) Uani 1 d . .
O7 O 0.5985(15) 0.2148(5) 0.0142(7) 0.169(7) Uani 1 d . .
O8 O 0.8552(17) 0.2376(4) 0.0061(6) 0.145(5) Uani 1 d . .
F4 F 0.6934(18) 0.1280(4) -0.0129(5) 0.173(5) Uani 1 d . .
F5 F 0.9182(18) 0.1518(5) -0.0234(7) 0.205(7) Uani 1 d . .
F6 F 0.7222(18) 0.1709(5) -0.0753(5) 0.168(6) Uani 1 d . .
S3 S 0.3005(6) 0.5716(2) 0.1773(2) 0.0992(15) Uani 1 d . .
O9 O 0.1555(18) 0.5789(5) 0.1803(9) 0.201(8) Uani 1 d . .
O10 O 0.3629(23) 0.5468(8) 0.2291(7) 0.249(11) Uani 1 d . .
O11 O 0.3983(14) 0.6036(4) 0.1623(6) 0.133(5) Uani 1 d . .
F7 F 0.4404(31) 0.5202(6) 0.1254(13) 0.312(15) Uani 1 d . .
F8 F 0.2341(24) 0.4952(4) 0.1416(7) 0.233(9) Uani 1 d . .
F9 F 0.2471(33) 0.5408(9) 0.0829(6) 0.303(17) Uani 1 d . .
S4 S 0.7460(7) 0.0810(2) 0.6288(2) 0.121(2) Uani 1 d . .
O12 O 0.8634(26) 0.1095(7) 0.6232(16) 0.357(23) Uani 1 d . .
O13 O 0.6019(14) 0.0943(5) 0.6041(5) 0.133(5) Uani 1 d . .
O14 O 0.7524(29) 0.0603(11) 0.6771(6) 0.319(19) Uani 1 d . .
F12 F 0.8060(22) 0.0503(9) 0.5422(7) 0.277(13) Uani 1 d . .
F10 F 0.7012(36) 0.0099(8) 0.5879(17) 0.379(23) Uani 1 d . .
F11 F 0.9285(23) 0.0218(7) 0.6093(8) 0.275(12) Uani 1 d . .
C70 C 0.7722(23) 0.1621(6) -0.0262(10) 0.101(5) Uani 1 d . .
F1 F 0.2505(34) 0.3685(8) 0.4496(10) 0.330(16) Uani 1 d . .
C90 C 0.7944(34) 0.0362(10) 0.5889(13) 0.155(11) Uani 1 d . .
C80 C 0.3047(32) 0.5298(6) 0.1300(14) 0.145(10) Uani 1 d . .
O5 O 0.3374(20) 0.4500(11) 0.3774(5) 0.287(15) Uani 1 d . .
F3 F 0.4349(28) 0.3819(14) 0.3997(13) 0.566(37) Uani 1 d . .
C60 C 0.2939(54) 0.3870(15) 0.4139(21) 0.225(16) Uiso 1 d . .

loop_
_atom_type_symbol
_atom_type_description
_atom_type_scat_dispersion_real
_atom_type_scat_dispersion_imag
_atom_type_scat_source
C C 0.0033 0.0016 'International Tables Vol C Tables 4.2.6.8 and 6.1.1.4'
H H 0.0000 0.0000 'International Tables Vol C Tables 4.2.6.8 and 6.1.1.4'
N N 0.0061 0.0033 'International Tables Vol C Tables 4.2.6.8 and 6.1.1.4'
O O 0.0106 0.0060 'International Tables Vol C Tables 4.2.6.8 and 6.1.1.4'
F F 0.0171 0.0103 'International Tables Vol C Tables 4.2.6.8 and 6.1.1.4'
S S 0.1246 0.1234 'International Tables Vol C Tables 4.2.6.8 and 6.1.1.4'
Ru Ru -1.2594 0.8363 'International Tables Vol C Tables 4.2.6.8 and 6.1.1.4'

loop_
_geom_angle_atom_site_label_1
_geom_angle_atom_site_label_2
_geom_angle_atom_site_label_3
_geom_angle
_geom_angle_site_symmetry_1
_geom_angle_site_symmetry_3
_geom_angle_publ_flag
N1 Ru1 N3 100.0(4) . . ?
N1 Ru1 N2 102.2(4) . . ?
N3 Ru1 N2 76.7(4) . . ?
N1 Ru1 C5 89.9(5) . . ?
N3 Ru1 C5 142.0(6) . . ?
N2 Ru1 C5 137.1(5) . . ?
N1 Ru1 C4 110.5(5) . . ?
N3 Ru1 C4 149.1(4) . . ?
N2 Ru1 C4 100.7(4) . . ?
C5 Ru1 C4 37.5(5) . . ?
N1 Ru1 C1 105.8(5) . . ?
N3 Ru1 C1 104.6(5) . . ?
N2 Ru1 C1 151.2(5) . . ?
C5 Ru1 C1 37.7(5) . . ?
C4 Ru1 C1 63.2(5) . . ?
N1 Ru1 C3 148.2(5) . . ?
N3 Ru1 C3 111.3(4) . . ?
N2 Ru1 C3 90.5(4) . . ?
C5 Ru1 C3 62.1(5) . . ?
C4 Ru1 C3 37.9(4) . . ?
C1 Ru1 C3 61.9(5) . . ?
N1 Ru1 C2 142.8(5) . . ?
N3 Ru1 C2 90.9(4) . . ?
N2 Ru1 C2 114.9(4) . . ?
C5 Ru1 C2 61.7(5) . . ?
C4 Ru1 C2 61.9(5) . . ?
C1 Ru1 C2 37.2(5) . . ?
C3 Ru1 C2 35.8(4) . . ?
O1 N1 Ru1 169.3(10) . . ?
C36 N2 C37 116.6(10) . . ?
C36 N2 Ru1 127.8(8) . . ?
C37 N2 Ru1 115.2(7) . . ?
C21 N3 C38 117.9(10) . . ?
C21 N3 Ru1 125.7(8) . . ?
C38 N3 Ru1 116.5(7) . . ?
C25 N4 C26 116.5(11) . . ?
C32 N5 C31 116.4(11) . . ?
C5 C1 C2 106.4(12) . . ?
C5 C1 C11 127.6(14) . . ?
C2 C1 C11 125.3(14) . . ?
C5 C1 Ru1 70.1(8) . . ?
C2 C1 Ru1 73.2(7) . . ?
C11 C1 Ru1 128.9(10) . . ?
C3 C2 C1 109.3(12) . . ?
C3 C2 C12 124.9(13) . . ?
C1 C2 C12 125.8(13) . . ?
C3 C2 Ru1 71.5(7) . . ?
C1 C2 Ru1 69.6(7) . . ?
C12 C2 Ru1 127.3(9) . . ?
C2 C3 C4 108.5(11) . . ?
C2 C3 C13 128.3(13) . . ?
C4 C3 C13 123.0(12) . . ?
C2 C3 Ru1 72.7(7) . . ?
C4 C3 Ru1 69.5(7) . . ?
C13 C3 Ru1 127.2(9) . . ?
C5 C4 C3 106.3(12) . . ?
C5 C4 C14 127.3(13) . . ?
C3 C4 C14 125.3(12) . . ?
C5 C4 Ru1 70.5(7) . . ?
C3 C4 Ru1 72.6(7) . . ?
C14 C4 Ru1 131.3(10) . . ?
C4 C5 C1 109.6(12) . . ?
C4 C5 C15 123.5(15) . . ?
C1 C5 C15 126.8(15) . . ?
C4 C5 Ru1 72.0(7) . . ?
C1 C5 Ru1 72.2(7) . . ?
C15 C5 Ru1 125.4(10) . . ?
N3 C21 C22 121.1(12) . . ?
C23 C22 C21 119.6(13) . . ?
C22 C23 C24 120.5(12) . . ?
C38 C24 C23 116.7(11) . . ?
C38 C24 C25 119.5(11) . . ?
C23 C24 C25 123.7(11) . . ?
N4 C25 C32 120.9(11) . . ?
N4 C25 C24 119.3(11) . . ?
C32 C25 C24 119.8(11) . . ?
N4 C26 C31 123.0(12) . . ?
N4 C26 C27 117.2(14) . . ?
C31 C26 C27 119.7(13) . . ?
C28 C27 C26 118.1(16) . . ?
C27 C28 C29 121.3(15) . . ?
C30 C29 C28 120.3(16) . . ?
C29 C30 C31 120.3(15) . . ?
N5 C31 C26 120.8(12) . . ?
N5 C31 C30 119.0(13) . . ?
C26 C31 C30 120.2(13) . . ?
N5 C32 C25 122.4(10) . . ?
N5 C32 C33 118.0(11) . . ?
C25 C32 C33 119.7(11) . . ?
C37 C33 C34 116.8(11) . . ?
C37 C33 C32 120.0(11) . . ?
C34 C33 C32 123.2(11) . . ?
C35 C34 C33 118.9(12) . . ?
C34 C35 C36 119.4(12) . . ?
N2 C36 C35 124.1(12) . . ?
N2 C37 C33 124.1(11) . . ?
N2 C37 C38 116.9(10) . . ?
C33 C37 C38 119.0(10) . . ?
N3 C38 C24 124.2(11) . . ?
N3 C38 C37 113.9(10) . . ?
C24 C38 C37 121.9(10) . . ?
N6 Ru2 N8 99.0(4) . . ?
N6 Ru2 N7 101.1(4) . . ?
N8 Ru2 N7 76.8(4) . . ?
N6 Ru2 C8 154.1(5) . . ?
N8 Ru2 C8 99.7(4) . . ?
N7 Ru2 C8 100.5(4) . . ?
N6 Ru2 C10 95.1(6) . . ?
N8 Ru2 C10 155.3(5) . . ?
N7 Ru2 C10 120.3(6) . . ?
C8 Ru2 C10 61.4(5) . . ?
N6 Ru2 C6 93.0(5) . . ?
N8 Ru2 C6 121.4(5) . . ?
N7 Ru2 C6 155.1(5) . . ?
C8 Ru2 C6 61.9(5) . . ?
C10 Ru2 C6 37.1(6) . . ?
N6 Ru2 C7 123.8(5) . . ?
N8 Ru2 C7 93.6(4) . . ?
N7 Ru2 C7 135.1(4) . . ?
C8 Ru2 C7 37.3(5) . . ?
C10 Ru2 C7 61.6(5) . . ?
C6 Ru2 C7 36.9(5) . . ?
N6 Ru2 C9 127.0(6) . . ?
N8 Ru2 C9 134.0(5) . . ?
N7 Ru2 C9 93.6(5) . . ?
C8 Ru2 C9 37.1(5) . . ?
C10 Ru2 C9 36.3(6) . . ?
C6 Ru2 C9 61.7(5) . . ?
C7 Ru2 C9 61.9(5) . . ?
C7 C6 C10 107.4(12) . . ?
C7 C6 C16 126.2(17) . . ?
C10 C6 C16 126.2(17) . . ?
C7 C6 Ru2 71.6(7) . . ?
C10 C6 Ru2 71.0(8) . . ?
C16 C6 Ru2 126.9(11) . . ?
C6 C7 C8 107.5(12) . . ?
C6 C7 C17 127.0(14) . . ?
C8 C7 C17 125.2(13) . . ?
C6 C7 Ru2 71.4(7) . . ?
C8 C7 Ru2 70.7(7) . . ?
C17 C7 Ru2 128.2(9) . . ?
C7 C8 C9 108.6(12) . . ?
C7 C8 C18 129.0(13) . . ?
C9 C8 C18 122.1(15) . . ?
C7 C8 Ru2 72.0(7) . . ?
C9 C8 Ru2 73.0(8) . . ?
C18 C8 Ru2 126.3(9) . . ?
C10 C9 C8 106.7(13) . . ?
C10 C9 C19 126.0(17) . . ?
C8 C9 C19 127.1(17) . . ?
C10 C9 Ru2 70.3(9) . . ?
C8 C9 Ru2 69.8(7) . . ?
C19 C9 Ru2 128.3(10) . . ?
C9 C10 C6 109.8(13) . . ?
C9 C10 C20 126.0(20) . . ?
C6 C10 C20 123.7(19) . . ?
C9 C10 Ru2 73.4(8) . . ?
C6 C10 Ru2 71.9(8) . . ?
C20 C10 Ru2 127.9(11) . . ?
O2 N6 Ru2 162.0(11) . . ?
C41 N7 C58 119.5(10) . . ?
C41 N7 Ru2 125.9(8) . . ?
C58 N7 Ru2 114.5(7) . . ?
C56 N8 C57 118.4(10) . . ?
C56 N8 Ru2 125.4(8) . . ?
C57 N8 Ru2 116.2(7) . . ?
C45 N9 C46 116.1(10) . . ?
C52 N10 C51 116.7(10) . . ?
N7 C41 C42 121.4(12) . . ?
C43 C42 C41 120.2(12) . . ?
C42 C43 C44 120.0(11) . . ?
C58 C44 C43 116.4(10) . . ?
C58 C44 C45 118.9(10) . . ?
C43 C44 C45 124.7(10) . . ?
N9 C45 C52 121.8(10) . . ?
N9 C45 C44 117.6(10) . . ?
C52 C45 C44 120.7(10) . . ?
N9 C46 C51 122.8(10) . . ?
N9 C46 C47 117.9(11) . . ?
C51 C46 C47 119.2(11) . . ?
C48 C47 C46 118.8(13) . . ?
C47 C48 C49 120.8(13) . . ?
C50 C49 C48 122.9(13) . . ?
C49 C50 C51 117.8(13) . . ?
N10 C51 C50 119.4(12) . . ?
N10 C51 C46 120.3(11) . . ?
C50 C51 C46 120.4(11) . . ?
N10 C52 C45 122.2(10) . . ?
N10 C52 C53 117.4(10) . . ?
C45 C52 C53 120.3(10) . . ?
C57 C53 C54 120.2(11) . . ?
C57 C53 C52 116.3(10) . . ?
C54 C53 C52 123.5(10) . . ?
C53 C54 C55 117.7(11) . . ?
C54 C55 C56 121.5(12) . . ?
N8 C56 C55 120.2(11) . . ?
C53 C57 N8 121.8(10) . . ?
C53 C57 C58 123.8(10) . . ?
N8 C57 C58 114.4(10) . . ?
N7 C58 C44 122.5(10) . . ?
N7 C58 C57 117.3(10) . . ?
C44 C58 C57 120.0(10) . . ?
O5 S1 O4 114.2(12) . . ?
O5 S1 O3 131.6(11) . . ?
O4 S1 O3 114.1(12) . . ?
O5 S1 C60 80.7(21) . . ?
O4 S1 C60 94.4(19) . . ?
O3 S1 C60 92.4(18) . . ?
O8 S2 O7 121.6(10) . . ?
O8 S2 O6 111.7(9) . . ?
O7 S2 O6 111.8(10) . . ?
O8 S2 C70 103.1(9) . . ?
O7 S2 C70 104.6(10) . . ?
O6 S2 C70 101.2(11) . . ?
O9 S3 O11 123.4(10) . . ?
O9 S3 O10 105.7(12) . . ?
O11 S3 O10 114.3(10) . . ?
O9 S3 C80 106.6(13) . . ?
O11 S3 C80 104.9(10) . . ?
O10 S3 C80 98.9(14) . . ?
O14 S4 O12 117.2(18) . . ?
O14 S4 O13 115.7(13) . . ?
O12 S4 O13 115.7(13) . . ?
O14 S4 C90 98.4(15) . . ?
O12 S4 C90 100.1(17) . . ?
O13 S4 C90 105.8(12) . . ?
F6 C70 F4 106.7(19) . . ?
F6 C70 F5 107.5(19) . . ?
F4 C70 F5 110.6(18) . . ?
F6 C70 S2 113.6(14) . . ?
F4 C70 S2 109.3(15) . . ?
F5 C70 S2 109.2(15) . . ?
F10 C90 F12 112.6(42) . . ?
F10 C90 F11 112.9(31) . . ?
F12 C90 F11 105.6(23) . . ?
F10 C90 S4 108.2(24) . . ?
F12 C90 S4 107.8(21) . . ?
F11 C90 S4 109.7(26) . . ?
F9 C80 F7 103.9(30) . . ?
F9 C80 F8 106.6(27) . . ?
F7 C80 F8 109.7(21) . . ?
F9 C80 S3 112.5(20) . . ?
F7 C80 S3 110.6(24) . . ?
F8 C80 S3 113.1(21) . . ?
F1 C60 F3 124.5(50) . . ?
F1 C60 F2 128.7(45) . . ?
F3 C60 F2 94.1(35) . . ?
F1 C60 S1 109.2(37) . . ?
F3 C60 S1 97.9(32) . . ?
F2 C60 S1 95.3(27) . . ?

loop_
_geom_bond_atom_site_label_1
_geom_bond_atom_site_label_2
_geom_bond_distance
_geom_bond_site_symmetry_2
_geom_bond_publ_flag
Ru1 N1 1.773(12) . ?
Ru1 N3 2.114(9) . ?
Ru1 N2 2.119(9) . ?
Ru1 C5 2.185(13) . ?
Ru1 C4 2.205(12) . ?
Ru1 C1 2.214(13) . ?
Ru1 C3 2.245(12) . ?
Ru1 C2 2.261(12) . ?
N1 O1 1.150(13) . ?
N2 C36 1.317(14) . ?
N2 C37 1.335(13) . ?
N3 C21 1.342(14) . ?
N3 C38 1.354(13) . ?
N4 C25 1.344(14) . ?
N4 C26 1.36(2) . ?
N5 C32 1.340(14) . ?
N5 C31 1.380(15) . ?
C1 C5 1.42(2) . ?
C1 C2 1.43(2) . ?
C1 C11 1.50(2) . ?
C2 C3 1.39(2) . ?
C2 C12 1.49(2) . ?
C3 C4 1.45(2) . ?
C3 C13 1.49(2) . ?
C4 C5 1.41(2) . ?
C4 C14 1.47(2) . ?
C5 C15 1.52(2) . ?
C21 C22 1.39(2) . ?
C22 C23 1.36(2) . ?
C23 C24 1.38(2) . ?
C24 C38 1.374(15) . ?
C24 C25 1.44(2) . ?
C25 C32 1.43(2) . ?
C26 C31 1.39(2) . ?
C26 C27 1.44(2) . ?
C27 C28 1.36(2) . ?
C28 C29 1.42(2) . ?
C29 C30 1.35(2) . ?
C30 C31 1.39(2) . ?
C32 C33 1.458(15) . ?
C33 C37 1.384(15) . ?
C33 C34 1.40(2) . ?
C34 C35 1.36(2) . ?
C35 C36 1.36(2) . ?
C37 C38 1.471(15) . ?
Ru2 N6 1.778(11) . ?
Ru2 N8 2.098(9) . ?
Ru2 N7 2.130(9) . ?
Ru2 C8 2.212(13) . ?
Ru2 C10 2.215(14) . ?
Ru2 C6 2.227(12) . ?
Ru2 C7 2.230(12) . ?
Ru2 C9 2.255(14) . ?
C6 C7 1.41(2) . ?
C6 C10 1.41(2) . ?
C6 C16 1.47(2) . ?
C7 C8 1.42(2) . ?
C7 C17 1.46(2) . ?
C8 C9 1.42(2) . ?
C8 C18 1.47(2) . ?
C9 C10 1.39(2) . ?
C9 C19 1.49(2) . ?
C10 C20 1.51(2) . ?
N6 O2 1.152(12) . ?
N7 C41 1.328(15) . ?
N7 C58 1.348(13) . ?
N8 C56 1.340(14) . ?
N8 C57 1.376(13) . ?
N9 C45 1.328(13) . ?
N9 C46 1.353(14) . ?
N10 C52 1.338(13) . ?
N10 C51 1.355(14) . ?
C41 C42 1.39(2) . ?
C42 C43 1.352(15) . ?
C43 C44 1.415(15) . ?
C44 C58 1.403(14) . ?
C44 C45 1.431(14) . ?
C45 C52 1.420(15) . ?
C46 C51 1.41(2) . ?
C46 C47 1.44(2) . ?
C47 C48 1.34(2) . ?
C48 C49 1.40(2) . ?
C49 C50 1.36(2) . ?
C50 C51 1.41(2) . ?
C52 C53 1.491(15) . ?
C53 C57 1.369(14) . ?
C53 C54 1.37(2) . ?
C54 C55 1.37(2) . ?
C55 C56 1.39(2) . ?
C57 C58 1.438(15) . ?
S1 O5 1.385(13) . ?
S1 O4 1.43(2) . ?
S1 O3 1.434(13) . ?
S1 C60 1.93(4) . ?
F2 C60 1.52(5) . ?
S2 O8 1.387(12) . ?
S2 O7 1.395(13) . ?
S2 O6 1.44(2) . ?
S2 C70 1.80(2) . ?
F4 C70 1.33(2) . ?
F5 C70 1.33(2) . ?
F6 C70 1.25(2) . ?
S3 O9 1.325(14) . ?
S3 O11 1.397(11) . ?
S3 O10 1.51(2) . ?
S3 C80 1.73(3) . ?
F7 C80 1.27(3) . ?
F8 C80 1.29(2) . ?
F9 C80 1.24(3) . ?
S4 O14 1.34(2) . ?
S4 O12 1.38(3) . ?
S4 O13 1.392(12) . ?
S4 C90 1.78(3) . ?
F12 C90 1.25(3) . ?
F10 C90 1.15(3) . ?
F11 C90 1.30(3) . ?
F1 C60 1.16(4) . ?
F3 C60 1.37(5) . ?
